data_7015095
loop_
_publ_author_name
'Lo, Yih-Hsing'
'Chen, Han-Gung'
'Kuo, Ting Shen'

_publ_section_title
;
 Proton-induced reactivities of ruthenium azido complexes: the first
 example of boron-carbon bond formation by methylene insertion into a
 B-H bond.
;
_journal_issue 12
_journal_name_full 'Dalton transactions (Cambridge, England : 2003)'
_journal_page_first 2711
_journal_page_last 2715
_journal_paper_doi 10.1039/c0dt01091j
_journal_volume 40
_journal_year 2011
_chemical_formula_moiety 'C35 H32 B Cl N7 P Ru'
_chemical_formula_sum 'C35 H32 B Cl N7 P Ru'
_chemical_formula_weight 728.98
_chemical_name_systematic
;
?
;
_space_group_IT_number 2
_symmetry_cell_setting triclinic
_symmetry_space_group_name_Hall '-P 1'
_symmetry_space_group_name_H-M 'P -1'
_atom_sites_solution_hydrogens geom
_atom_sites_solution_primary direct
_atom_sites_solution_secondary difmap
_audit_creation_method SHELXL-97
_cell_angle_alpha 107.116(4)
_cell_angle_beta 92.050(4)
_cell_angle_gamma 108.142(3)
_cell_formula_units_Z 2
_cell_length_a 8.2392(5)
_cell_length_b 11.7901(6)
_cell_length_c 19.4125(13)
_cell_measurement_reflns_used 4027
_cell_measurement_temperature 200(2)
_cell_measurement_theta_max 24.783
_cell_measurement_theta_min 2.628
_cell_volume 1695.70(19)
_computing_molecular_graphics 'Ortep-3 for Windows (Farrugia, 1997)'
_computing_publication_material 'WinGX publication routines (Farrugia, 1999)'
_computing_structure_refinement 'SHELXL-97 (Sheldrick, 1997)'
_computing_structure_solution 'SHELXS-86 (Sheldrick, 1986)'
_diffrn_ambient_temperature 200(2)
_diffrn_measured_fraction_theta_full 0.982
_diffrn_measured_fraction_theta_max 0.982
_diffrn_radiation_monochromator graphite
_diffrn_radiation_source 'fine-focus sealed tube'
_diffrn_radiation_type MoK\a
_diffrn_radiation_wavelength 0.71073
_diffrn_reflns_av_R_equivalents 0.0346
_diffrn_reflns_av_sigmaI/netI 0.0603
_diffrn_reflns_limit_h_max 8
_diffrn_reflns_limit_h_min -9
_diffrn_reflns_limit_k_max 13
_diffrn_reflns_limit_k_min -14
_diffrn_reflns_limit_l_max 23
_diffrn_reflns_limit_l_min -17
_diffrn_reflns_number 13024
_diffrn_reflns_theta_full 25.02
_diffrn_reflns_theta_max 25.02
_diffrn_reflns_theta_min 1.92
_exptl_absorpt_coefficient_mu 0.624
_exptl_absorpt_correction_T_max 0.9815
_exptl_absorpt_correction_T_min 0.8906
_exptl_absorpt_correction_type multi-scan
_exptl_absorpt_process_details SADSBS
_exptl_crystal_colour brown-yellow
_exptl_crystal_density_diffrn 1.428
_exptl_crystal_density_method 'not measured'
_exptl_crystal_description prism
_exptl_crystal_F_000 744
_exptl_crystal_size_max 0.19
_exptl_crystal_size_mid 0.08
_exptl_crystal_size_min 0.03
_refine_diff_density_max 0.726
_refine_diff_density_min -0.623
_refine_diff_density_rms 0.115
_refine_ls_extinction_method none
_refine_ls_goodness_of_fit_ref 0.592
_refine_ls_hydrogen_treatment constr
_refine_ls_matrix_type full
_refine_ls_number_parameters 415
_refine_ls_number_reflns 5880
_refine_ls_number_restraints 0
_refine_ls_restrained_S_all 0.592
_refine_ls_R_factor_all 0.0593
_refine_ls_R_factor_gt 0.0433
_refine_ls_shift/su_max 0.002
_refine_ls_shift/su_mean 0.000
_refine_ls_structure_factor_coef Fsqd
_refine_ls_weighting_details 'calc w=1/[\s^2^(Fo^2^)+(0.1376P)^2^+12.0230P] where P=(Fo^2^+2Fc^2^)/3'
_refine_ls_weighting_scheme calc
_refine_ls_wR_factor_gt 0.1206
_refine_ls_wR_factor_ref 0.1360
_reflns_number_gt 4672
_reflns_number_total 5880
_reflns_threshold_expression >2sigma(I)
_cod_data_source_file c0dt01091j.txt
_cod_data_source_block 6
_cod_original_cell_volume 1695.70(18)
_cod_database_code 7015095

loop_
_symmetry_equiv_pos_as_xyz
'x, y, z'
'-x, -y, -z'

loop_
_atom_site_label
_atom_site_type_symbol
_atom_site_fract_x
_atom_site_fract_y
_atom_site_fract_z
_atom_site_U_iso_or_equiv
_atom_site_adp_type
_atom_site_occupancy
_atom_site_symmetry_multiplicity
_atom_site_calc_flag
_atom_site_refinement_flags
_atom_site_disorder_assembly
_atom_site_disorder_group
C1 C 0.0085(6) 0.9864(5) 0.7648(3) 0.0329(11) Uani 1 1 d . . .
H1 H 0.0271 0.9183 0.7293 0.040 Uiso 1 1 calc R . .
C2 C 0.1391(6) 1.0901(5) 0.8135(3) 0.0414(13) Uani 1 1 d . . .
H2 H 0.2597 1.1052 0.8173 0.050 Uiso 1 1 calc R . .
C3 C 0.0567(6) 1.1645(5) 0.8540(3) 0.0375(12) Uani 1 1 d . . .
H3 H 0.1102 1.2423 0.8917 0.045 Uiso 1 1 calc R . .
C4 C -0.6287(6) 0.8917(5) 0.8450(3) 0.0312(10) Uani 1 1 d . . .
H4 H -0.7090 0.8097 0.8213 0.037 Uiso 1 1 calc R . .
C5 C -0.6349(7) 0.9685(5) 0.9143(3) 0.0404(12) Uani 1 1 d . . .
H5 H -0.7166 0.9498 0.9462 0.048 Uiso 1 1 calc R . .
C6 C -0.4976(7) 1.0763(5) 0.9262(3) 0.0386(12) Uani 1 1 d . . .
H6 H -0.4658 1.1477 0.9689 0.046 Uiso 1 1 calc R . .
C7 C -0.4449(6) 1.1174(5) 0.6651(3) 0.0350(11) Uani 1 1 d . . .
H7 H -0.4947 1.0657 0.6167 0.042 Uiso 1 1 calc R . .
C8 C -0.4175(7) 1.2460(5) 0.6935(3) 0.0447(13) Uani 1 1 d . . .
H8 H -0.4435 1.2982 0.6688 0.054 Uiso 1 1 calc R . .
C9 C -0.3453(6) 1.2818(5) 0.7644(3) 0.0392(12) Uani 1 1 d . . .
H9 H -0.3123 1.3645 0.7983 0.047 Uiso 1 1 calc R . .
C10 C -0.2318(5) 0.7360(4) 0.8139(2) 0.0253(9) Uani 1 1 d . . .
C11 C -0.2295(6) 0.8248(4) 0.8802(2) 0.0302(10) Uani 1 1 d . . .
H11 H -0.2955 0.8787 0.8824 0.036 Uiso 1 1 calc R . .
C12 C -0.1322(7) 0.8353(5) 0.9428(3) 0.0374(11) Uani 1 1 d . . .
H12 H -0.1328 0.8956 0.9877 0.045 Uiso 1 1 calc R . .
C13 C -0.0343(7) 0.7584(5) 0.9402(3) 0.0408(12) Uani 1 1 d . . .
H13 H 0.0322 0.7656 0.9833 0.049 Uiso 1 1 calc R . .
C14 C -0.0331(7) 0.6717(6) 0.8755(3) 0.0439(13) Uani 1 1 d . . .
H14 H 0.0356 0.6196 0.8735 0.053 Uiso 1 1 calc R . .
C15 C -0.1324(6) 0.6599(5) 0.8129(3) 0.0351(11) Uani 1 1 d . . .
H15 H -0.1324 0.5985 0.7684 0.042 Uiso 1 1 calc R . .
C16 C -0.3315(5) 0.6058(4) 0.6581(2) 0.0257(9) Uani 1 1 d . . .
C17 C -0.1626(6) 0.6331(5) 0.6421(3) 0.0369(11) Uani 1 1 d . . .
H17 H -0.0748 0.7059 0.6734 0.044 Uiso 1 1 calc R . .
C18 C -0.1205(7) 0.5570(5) 0.5822(3) 0.0423(13) Uani 1 1 d . . .
H18 H -0.0040 0.5757 0.5733 0.051 Uiso 1 1 calc R . .
C19 C -0.2483(7) 0.4528(5) 0.5346(3) 0.0397(12) Uani 1 1 d . . .
H19 H -0.2202 0.4003 0.4928 0.048 Uiso 1 1 calc R . .
C20 C -0.4149(7) 0.4267(5) 0.5487(3) 0.0409(12) Uani 1 1 d . . .
H20 H -0.5033 0.3562 0.5160 0.049 Uiso 1 1 calc R . .
C21 C -0.4565(6) 0.5019(5) 0.6101(3) 0.0336(11) Uani 1 1 d . . .
H21 H -0.5728 0.4816 0.6193 0.040 Uiso 1 1 calc R . .
C22 C -0.5819(6) 0.6024(4) 0.7551(2) 0.0263(9) Uani 1 1 d . . .
C23 C -0.7409(6) 0.5709(4) 0.7153(3) 0.0310(10) Uani 1 1 d . . .
H23 H -0.7525 0.6131 0.6816 0.037 Uiso 1 1 calc R . .
C24 C -0.8846(6) 0.4780(5) 0.7239(3) 0.0367(12) Uani 1 1 d . . .
H24 H -0.9931 0.4564 0.6957 0.044 Uiso 1 1 calc R . .
C25 C -0.8685(7) 0.4183(5) 0.7729(3) 0.0491(14) Uani 1 1 d . . .
H25 H -0.9662 0.3550 0.7789 0.059 Uiso 1 1 calc R . .
C26 C -0.7122(8) 0.4491(6) 0.8136(4) 0.0613(18) Uani 1 1 d . . .
H26 H -0.7021 0.4076 0.8479 0.074 Uiso 1 1 calc R . .
C27 C -0.5686(7) 0.5411(6) 0.8048(3) 0.0488(15) Uani 1 1 d . . .
H27 H -0.4606 0.5620 0.8331 0.059 Uiso 1 1 calc R . .
C28 C -0.2245(6) 0.8549(4) 0.5765(3) 0.0301(10) Uani 1 1 d . . .
C29 C -0.1400(6) 0.8425(4) 0.5116(3) 0.0319(10) Uani 1 1 d . . .
C30 C -0.2149(6) 0.8521(5) 0.4501(3) 0.0401(12) Uani 1 1 d . . .
H30 H -0.3235 0.8644 0.4495 0.048 Uiso 1 1 calc R . .
C31 C -0.1317(8) 0.8441(6) 0.3887(3) 0.0539(16) Uani 1 1 d . . .
H31 H -0.1835 0.8506 0.3462 0.065 Uiso 1 1 calc R . .
C32 C 0.0236(8) 0.8268(5) 0.3896(3) 0.0491(14) Uani 1 1 d . . .
H32 H 0.0806 0.8219 0.3476 0.059 Uiso 1 1 calc R . .
C33 C 0.1004(8) 0.8163(6) 0.4519(3) 0.0517(15) Uani 1 1 d . . .
H33 H 0.2091 0.8042 0.4523 0.062 Uiso 1 1 calc R . .
C34 C 0.0180(7) 0.8235(6) 0.5124(3) 0.0476(14) Uani 1 1 d . . .
H34 H 0.0689 0.8156 0.5546 0.057 Uiso 1 1 calc R . .
C35 C -0.1943(9) 1.3118(6) 0.9180(3) 0.0561(15) Uani 1 1 d . . .
H35A H -0.1517 1.3030 0.9632 0.084 Uiso 1 1 calc R . .
H35B H -0.2918 1.3429 0.9257 0.084 Uiso 1 1 calc R . .
H35C H -0.1018 1.3717 0.9033 0.084 Uiso 1 1 calc R . .
N1 N -0.1452(5) 0.9977(3) 0.7758(2) 0.0265(8) Uani 1 1 d . . .
N2 N -0.1156(5) 1.1079(4) 0.8311(2) 0.0313(9) Uani 1 1 d . . .
N3 N -0.4948(5) 0.9490(3) 0.8166(2) 0.0269(8) Uani 1 1 d . . .
N4 N -0.4142(5) 1.0648(4) 0.8672(2) 0.0309(9) Uani 1 1 d . . .
N5 N -0.3902(5) 1.0781(4) 0.7166(2) 0.0271(8) Uani 1 1 d . . .
N6 N -0.3285(5) 1.1801(4) 0.7782(2) 0.0311(9) Uani 1 1 d . . .
N7 N -0.2901(4) 0.8675(3) 0.6278(2) 0.0264(8) Uani 1 1 d . . .
P1 P -0.38738(13) 0.71382(10) 0.73621(6) 0.0224(2) Uani 1 1 d . . .
Ru1 Ru -0.39231(4) 0.89997(3) 0.720974(18) 0.02171(13) Uani 1 1 d . . .
Cl1 Cl -0.67792(14) 0.81567(11) 0.65092(7) 0.0357(3) Uani 1 1 d . . .
B1 B -0.2633(7) 1.1618(5) 0.8480(3) 0.0330(12) Uani 1 1 d . . .

loop_
_atom_site_aniso_label
_atom_site_aniso_U_11
_atom_site_aniso_U_22
_atom_site_aniso_U_33
_atom_site_aniso_U_23
_atom_site_aniso_U_13
_atom_site_aniso_U_12
C1 0.027(2) 0.038(3) 0.039(3) 0.019(2) 0.007(2) 0.011(2)
C2 0.027(2) 0.043(3) 0.056(3) 0.024(3) -0.003(2) 0.006(2)
C3 0.033(3) 0.033(3) 0.040(3) 0.018(2) -0.007(2) -0.003(2)
C4 0.032(2) 0.031(3) 0.038(3) 0.016(2) 0.012(2) 0.016(2)
C5 0.045(3) 0.052(3) 0.040(3) 0.027(3) 0.021(2) 0.026(3)
C6 0.051(3) 0.044(3) 0.031(3) 0.015(2) 0.013(2) 0.025(3)
C7 0.034(2) 0.039(3) 0.038(3) 0.020(2) 0.002(2) 0.015(2)
C8 0.051(3) 0.038(3) 0.059(4) 0.032(3) 0.004(3) 0.019(2)
C9 0.040(3) 0.023(3) 0.059(3) 0.016(2) 0.009(2) 0.014(2)
C10 0.022(2) 0.028(2) 0.029(2) 0.0162(19) 0.0049(17) 0.0043(18)
C11 0.041(3) 0.027(2) 0.024(2) 0.0072(19) 0.0033(19) 0.014(2)
C12 0.047(3) 0.034(3) 0.030(3) 0.011(2) 0.002(2) 0.012(2)
C13 0.043(3) 0.055(3) 0.028(3) 0.020(2) -0.004(2) 0.015(3)
C14 0.044(3) 0.058(4) 0.042(3) 0.021(3) 0.005(2) 0.030(3)
C15 0.041(3) 0.042(3) 0.031(3) 0.016(2) 0.008(2) 0.022(2)
C16 0.026(2) 0.024(2) 0.031(2) 0.0138(19) 0.0030(18) 0.0093(18)
C17 0.030(2) 0.039(3) 0.038(3) 0.008(2) 0.009(2) 0.010(2)
C18 0.037(3) 0.046(3) 0.045(3) 0.010(3) 0.020(2) 0.018(2)
C19 0.055(3) 0.035(3) 0.029(3) 0.005(2) 0.018(2) 0.019(2)
C20 0.045(3) 0.031(3) 0.035(3) 0.001(2) 0.005(2) 0.005(2)
C21 0.030(2) 0.035(3) 0.031(3) 0.008(2) 0.008(2) 0.007(2)
C22 0.030(2) 0.023(2) 0.025(2) 0.0035(18) 0.0105(18) 0.0101(18)
C23 0.030(2) 0.032(3) 0.037(3) 0.014(2) 0.006(2) 0.014(2)
C24 0.027(2) 0.028(3) 0.056(3) 0.013(2) 0.012(2) 0.010(2)
C25 0.039(3) 0.041(3) 0.062(4) 0.022(3) 0.017(3) 0.000(2)
C26 0.047(3) 0.069(4) 0.070(4) 0.051(4) 0.003(3) -0.003(3)
C27 0.036(3) 0.055(4) 0.056(3) 0.036(3) 0.000(2) 0.001(3)
C28 0.032(2) 0.028(3) 0.030(3) 0.010(2) 0.000(2) 0.010(2)
C29 0.037(2) 0.028(2) 0.030(2) 0.011(2) 0.008(2) 0.008(2)
C30 0.035(3) 0.056(3) 0.032(3) 0.020(3) 0.009(2) 0.014(2)
C31 0.051(3) 0.073(4) 0.032(3) 0.020(3) 0.005(2) 0.011(3)
C32 0.055(3) 0.045(3) 0.040(3) 0.008(3) 0.020(3) 0.009(3)
C33 0.048(3) 0.052(4) 0.063(4) 0.023(3) 0.026(3) 0.023(3)
C34 0.043(3) 0.064(4) 0.055(3) 0.037(3) 0.016(3) 0.027(3)
C35 0.067(4) 0.048(4) 0.054(4) 0.023(3) 0.001(3) 0.017(3)
N1 0.0278(19) 0.026(2) 0.0285(19) 0.0141(16) 0.0052(15) 0.0072(15)
N2 0.031(2) 0.030(2) 0.031(2) 0.0128(17) -0.0004(16) 0.0043(17)
N3 0.032(2) 0.0205(19) 0.029(2) 0.0073(16) 0.0059(16) 0.0102(16)
N4 0.040(2) 0.028(2) 0.026(2) 0.0072(17) 0.0077(17) 0.0133(17)
N5 0.0284(19) 0.027(2) 0.029(2) 0.0128(17) 0.0034(16) 0.0109(16)
N6 0.033(2) 0.024(2) 0.037(2) 0.0117(18) 0.0034(17) 0.0089(16)
N7 0.0247(18) 0.030(2) 0.026(2) 0.0102(17) 0.0032(16) 0.0095(16)
P1 0.0221(5) 0.0215(6) 0.0249(6) 0.0093(5) 0.0046(4) 0.0073(4)
Ru1 0.0220(2) 0.0233(2) 0.0222(2) 0.01040(15) 0.00354(13) 0.00797(14)
Cl1 0.0278(6) 0.0363(7) 0.0408(7) 0.0140(5) -0.0058(5) 0.0076(5)
B1 0.044(3) 0.023(3) 0.030(3) 0.008(2) 0.002(2) 0.008(2)

loop_
_atom_type_symbol
_atom_type_description
_atom_type_scat_dispersion_real
_atom_type_scat_dispersion_imag
_atom_type_scat_source
C C 0.0033 0.0016 'International Tables Vol C Tables 4.2.6.8 and 6.1.1.4'
H H 0.0000 0.0000 'International Tables Vol C Tables 4.2.6.8 and 6.1.1.4'
N N 0.0061 0.0033 'International Tables Vol C Tables 4.2.6.8 and 6.1.1.4'
P P 0.1023 0.0942 'International Tables Vol C Tables 4.2.6.8 and 6.1.1.4'
Ru Ru -1.2594 0.8363 'International Tables Vol C Tables 4.2.6.8 and 6.1.1.4'
Cl Cl 0.1484 0.1585 'International Tables Vol C Tables 4.2.6.8 and 6.1.1.4'
B B 0.0013 0.0007 'International Tables Vol C Tables 4.2.6.8 and 6.1.1.4'

loop_
_geom_angle_atom_site_label_1
_geom_angle_atom_site_label_2
_geom_angle_atom_site_label_3
_geom_angle
_geom_angle_site_symmetry_1
_geom_angle_site_symmetry_3
_geom_angle_publ_flag
N1 C1 C2 110.0(5) . . ?
N1 C1 H1 125.0 . . ?
C2 C1 H1 125.0 . . ?
C3 C2 C1 105.6(4) . . ?
C3 C2 H2 127.2 . . ?
C1 C2 H2 127.2 . . ?
N2 C3 C2 108.1(5) . . ?
N2 C3 H3 126.0 . . ?
C2 C3 H3 126.0 . . ?
N3 C4 C5 110.9(4) . . ?
N3 C4 H4 124.6 . . ?
C5 C4 H4 124.6 . . ?
C6 C5 C4 104.7(4) . . ?
C6 C5 H5 127.6 . . ?
C4 C5 H5 127.6 . . ?
N4 C6 C5 108.9(5) . . ?
N4 C6 H6 125.6 . . ?
C5 C6 H6 125.6 . . ?
N5 C7 C8 109.3(5) . . ?
N5 C7 H7 125.3 . . ?
C8 C7 H7 125.3 . . ?
C9 C8 C7 105.8(4) . . ?
C9 C8 H8 127.1 . . ?
C7 C8 H8 127.1 . . ?
N6 C9 C8 108.6(5) . . ?
N6 C9 H9 125.7 . . ?
C8 C9 H9 125.7 . . ?
C11 C10 C15 117.8(4) . . ?
C11 C10 P1 117.7(3) . . ?
C15 C10 P1 124.0(4) . . ?
C10 C11 C12 120.7(4) . . ?
C10 C11 H11 119.6 . . ?
C12 C11 H11 119.6 . . ?
C11 C12 C13 120.2(5) . . ?
C11 C12 H12 119.9 . . ?
C13 C12 H12 119.9 . . ?
C14 C13 C12 119.9(5) . . ?
C14 C13 H13 120.1 . . ?
C12 C13 H13 120.1 . . ?
C15 C14 C13 119.9(5) . . ?
C15 C14 H14 120.0 . . ?
C13 C14 H14 120.0 . . ?
C14 C15 C10 121.4(5) . . ?
C14 C15 H15 119.3 . . ?
C10 C15 H15 119.3 . . ?
C21 C16 C17 117.6(4) . . ?
C21 C16 P1 121.5(3) . . ?
C17 C16 P1 120.7(4) . . ?
C18 C17 C16 121.4(5) . . ?
C18 C17 H17 119.3 . . ?
C16 C17 H17 119.3 . . ?
C17 C18 C19 120.0(5) . . ?
C17 C18 H18 120.0 . . ?
C19 C18 H18 120.0 . . ?
C20 C19 C18 119.2(5) . . ?
C20 C19 H19 120.4 . . ?
C18 C19 H19 120.4 . . ?
C19 C20 C21 120.7(5) . . ?
C19 C20 H20 119.7 . . ?
C21 C20 H20 119.7 . . ?
C16 C21 C20 121.0(4) . . ?
C16 C21 H21 119.5 . . ?
C20 C21 H21 119.5 . . ?
C27 C22 C23 118.5(4) . . ?
C27 C22 P1 120.8(4) . . ?
C23 C22 P1 120.5(4) . . ?
C22 C23 C24 121.0(5) . . ?
C22 C23 H23 119.5 . . ?
C24 C23 H23 119.5 . . ?
C25 C24 C23 119.5(5) . . ?
C25 C24 H24 120.2 . . ?
C23 C24 H24 120.2 . . ?
C24 C25 C26 120.4(5) . . ?
C24 C25 H25 119.8 . . ?
C26 C25 H25 119.8 . . ?
C25 C26 C27 120.1(5) . . ?
C25 C26 H26 120.0 . . ?
C27 C26 H26 120.0 . . ?
C22 C27 C26 120.4(5) . . ?
C22 C27 H27 119.8 . . ?
C26 C27 H27 119.8 . . ?
N7 C28 C29 178.5(5) . . ?
C30 C29 C34 120.1(5) . . ?
C30 C29 C28 119.9(4) . . ?
C34 C29 C28 119.9(4) . . ?
C29 C30 C31 120.0(5) . . ?
C29 C30 H30 120.0 . . ?
C31 C30 H30 120.0 . . ?
C32 C31 C30 120.0(5) . . ?
C32 C31 H31 120.0 . . ?
C30 C31 H31 120.0 . . ?
C31 C32 C33 120.4(5) . . ?
C31 C32 H32 119.8 . . ?
C33 C32 H32 119.8 . . ?
C34 C33 C32 119.7(5) . . ?
C34 C33 H33 120.1 . . ?
C32 C33 H33 120.1 . . ?
C33 C34 C29 119.8(5) . . ?
C33 C34 H34 120.1 . . ?
C29 C34 H34 120.1 . . ?
B1 C35 H35A 109.5 . . ?
B1 C35 H35B 109.5 . . ?
H35A C35 H35B 109.5 . . ?
B1 C35 H35C 109.5 . . ?
H35A C35 H35C 109.5 . . ?
H35B C35 H35C 109.5 . . ?
C1 N1 N2 106.6(4) . . ?
C1 N1 Ru1 133.9(3) . . ?
N2 N1 Ru1 119.0(3) . . ?
C3 N2 N1 109.7(4) . . ?
C3 N2 B1 129.4(4) . . ?
N1 N2 B1 119.7(4) . . ?
C4 N3 N4 106.1(4) . . ?
C4 N3 Ru1 135.0(3) . . ?
N4 N3 Ru1 118.8(3) . . ?
C6 N4 N3 109.5(4) . . ?
C6 N4 B1 130.8(4) . . ?
N3 N4 B1 119.5(4) . . ?
C7 N5 N6 107.3(4) . . ?
C7 N5 Ru1 134.0(3) . . ?
N6 N5 Ru1 118.6(3) . . ?
C9 N6 N5 108.9(4) . . ?
C9 N6 B1 132.1(4) . . ?
N5 N6 B1 118.9(4) . . ?
C28 N7 Ru1 176.3(4) . . ?
C16 P1 C10 104.1(2) . . ?
C16 P1 C22 100.26(19) . . ?
C10 P1 C22 99.5(2) . . ?
C16 P1 Ru1 115.30(14) . . ?
C10 P1 Ru1 113.95(15) . . ?
C22 P1 Ru1 121.10(15) . . ?
N7 Ru1 N1 88.35(14) . . ?
N7 Ru1 N3 174.98(14) . . ?
N1 Ru1 N3 90.71(15) . . ?
N7 Ru1 N5 90.95(15) . . ?
N1 Ru1 N5 84.72(14) . . ?
N3 Ru1 N5 84.06(14) . . ?
N7 Ru1 P1 92.76(11) . . ?
N1 Ru1 P1 92.27(10) . . ?
N3 Ru1 P1 92.21(10) . . ?
N5 Ru1 P1 175.17(10) . . ?
N7 Ru1 Cl1 89.45(10) . . ?
N1 Ru1 Cl1 170.63(10) . . ?
N3 Ru1 Cl1 90.69(11) . . ?
N5 Ru1 Cl1 86.21(10) . . ?
P1 Ru1 Cl1 96.93(4) . . ?
N6 B1 N2 107.5(4) . . ?
N6 B1 N4 107.8(4) . . ?
N2 B1 N4 109.4(4) . . ?
N6 B1 C35 107.7(4) . . ?
N2 B1 C35 112.7(4) . . ?
N4 B1 C35 111.6(4) . . ?

loop_
_geom_bond_atom_site_label_1
_geom_bond_atom_site_label_2
_geom_bond_distance
_geom_bond_site_symmetry_2
_geom_bond_publ_flag
C1 N1 1.333(6) . ?
C1 C2 1.404(7) . ?
C1 H1 0.9500 . ?
C2 C3 1.360(8) . ?
C2 H2 0.9500 . ?
C3 N2 1.359(6) . ?
C3 H3 0.9500 . ?
C4 N3 1.332(6) . ?
C4 C5 1.396(7) . ?
C4 H4 0.9500 . ?
C5 C6 1.365(8) . ?
C5 H5 0.9500 . ?
C6 N4 1.350(6) . ?
C6 H6 0.9500 . ?
C7 N5 1.337(6) . ?
C7 C8 1.393(7) . ?
C7 H7 0.9500 . ?
C8 C9 1.367(8) . ?
C8 H8 0.9500 . ?
C9 N6 1.347(6) . ?
C9 H9 0.9500 . ?
C10 C11 1.395(6) . ?
C10 C15 1.387(6) . ?
C10 P1 1.846(4) . ?
C11 C12 1.384(7) . ?
C11 H11 0.9500 . ?
C12 C13 1.382(7) . ?
C12 H12 0.9500 . ?
C13 C14 1.369(8) . ?
C13 H13 0.9500 . ?
C14 C15 1.388(7) . ?
C14 H14 0.9500 . ?
C15 H15 0.9500 . ?
C16 C21 1.379(6) . ?
C16 C17 1.396(6) . ?
C16 P1 1.847(5) . ?
C17 C18 1.373(7) . ?
C17 H17 0.9500 . ?
C18 C19 1.389(7) . ?
C18 H18 0.9500 . ?
C19 C20 1.366(7) . ?
C19 H19 0.9500 . ?
C20 C21 1.386(7) . ?
C20 H20 0.9500 . ?
C21 H21 0.9500 . ?
C22 C27 1.386(7) . ?
C22 C23 1.380(6) . ?
C22 P1 1.855(4) . ?
C23 C24 1.394(7) . ?
C23 H23 0.9500 . ?
C24 C25 1.365(8) . ?
C24 H24 0.9500 . ?
C25 C26 1.372(8) . ?
C25 H25 0.9500 . ?
C26 C27 1.388(7) . ?
C26 H26 0.9500 . ?
C27 H27 0.9500 . ?
C28 N7 1.144(6) . ?
C28 C29 1.451(7) . ?
C29 C30 1.376(7) . ?
C29 C34 1.388(7) . ?
C30 C31 1.389(7) . ?
C30 H30 0.9500 . ?
C31 C32 1.357(8) . ?
C31 H31 0.9500 . ?
C32 C33 1.401(9) . ?
C32 H32 0.9500 . ?
C33 C34 1.371(8) . ?
C33 H33 0.9500 . ?
C34 H34 0.9500 . ?
C35 B1 1.789(8) . ?
C35 H35A 0.9800 . ?
C35 H35B 0.9800 . ?
C35 H35C 0.9800 . ?
N1 N2 1.364(5) . ?
N1 Ru1 2.066(4) . ?
N2 B1 1.543(7) . ?
N3 N4 1.367(5) . ?
N3 Ru1 2.068(4) . ?
N4 B1 1.546(7) . ?
N5 N6 1.365(5) . ?
N5 Ru1 2.122(4) . ?
N6 B1 1.537(7) . ?
N7 Ru1 2.008(4) . ?
P1 Ru1 2.3115(12) . ?
Ru1 Cl1 2.4277(11) . ?
